data_7042856
loop_
_publ_author_name
'Wagler, J\"org'
'Gericke, Robert'

_publ_section_title
;
 Molecular structures of various alkyldichlorosilanes in the solid state
;
_journal_name_full 'Dalton Trans.'
_journal_paper_doi 10.1039/C7DT00300E
_journal_year 2017
_chemical_formula_moiety 'C5 H10 Cl2 Si'
_chemical_formula_sum 'C5 H10 Cl2 Si'
_chemical_formula_weight 169.12
_chemical_name_systematic 1,1-dichlorosilacyclohexane
_chemical_properties_physical ', Moisture-sensitive'
_space_group_crystal_system monoclinic
_space_group_IT_number 14
_space_group_name_Hall '-P 2yn'
_space_group_name_H-M_alt 'P 1 21/n 1'
_symmetry_space_group_name_Hall '-P 2yn'
_symmetry_space_group_name_H-M 'P 1 21/n 1'
_atom_sites_solution_hydrogens geom
_audit_creation_method SHELXL-2014/7
_audit_update_record
;
2017-01-23 deposited with the CCDC.
2017-05-02 downloaded from the CCDC.
;
_cell_angle_alpha 90
_cell_angle_beta 90.733(6)
_cell_angle_gamma 90
_cell_formula_units_Z 4
_cell_length_a 9.1265(6)
_cell_length_b 8.4569(6)
_cell_length_c 10.6073(8)
_cell_measurement_reflns_used 12556
_cell_measurement_temperature 170(2)
_cell_measurement_theta_max 28.45
_cell_measurement_theta_min 2.93
_cell_volume 818.62(10)
_computing_cell_refinement 'STOE X-AREA'
_computing_data_collection 'STOE X-AREA'
_computing_data_reduction 'STOE X-RED'
_computing_structure_refinement 'SHELXL-2014/7 (Sheldrick, 2014)'
_computing_structure_solution SHELXS97
_diffrn_ambient_temperature 170(2)
_diffrn_measured_fraction_theta_full 1.000
_diffrn_measured_fraction_theta_max 1.000
_diffrn_measurement_device_type 'Stoe IPDS-2T'
_diffrn_measurement_method 'omega scans'
_diffrn_radiation_type MoK\a
_diffrn_radiation_wavelength 0.71073
_diffrn_reflns_av_R_equivalents 0.0504
_diffrn_reflns_av_unetI/netI 0.0252
_diffrn_reflns_Laue_measured_fraction_full 1.000
_diffrn_reflns_Laue_measured_fraction_max 1.000
_diffrn_reflns_limit_h_max 12
_diffrn_reflns_limit_h_min -12
_diffrn_reflns_limit_k_max 11
_diffrn_reflns_limit_k_min -11
_diffrn_reflns_limit_l_max 13
_diffrn_reflns_limit_l_min -14
_diffrn_reflns_number 10915
_diffrn_reflns_point_group_measured_fraction_full 1.000
_diffrn_reflns_point_group_measured_fraction_max 1.000
_diffrn_reflns_theta_full 25.242
_diffrn_reflns_theta_max 28.000
_diffrn_reflns_theta_min 2.926
_exptl_absorpt_coefficient_mu 0.845
_exptl_absorpt_correction_T_max 0.2794
_exptl_absorpt_correction_T_min 0.0206
_exptl_absorpt_correction_type integration
_exptl_absorpt_process_details XShape
_exptl_crystal_colour colorless
_exptl_crystal_density_diffrn 1.372
_exptl_crystal_description column
_exptl_crystal_F_000 352
_exptl_crystal_recrystallization_method 'in situ (liquid in capillary) on difractometer'
_exptl_crystal_size_max 46.000
_exptl_crystal_size_mid 1.000
_exptl_crystal_size_min 1.000
_refine_diff_density_max 0.355
_refine_diff_density_min -0.318
_refine_diff_density_rms 0.049
_refine_ls_extinction_coef 0.024(2)
_refine_ls_extinction_expression Fc^*^=kFc[1+0.001xFc^2^\l^3^/sin(2\q)]^-1/4^
_refine_ls_extinction_method 'SHELXL-2014/7 (Sheldrick 2014'
_refine_ls_goodness_of_fit_ref 1.103
_refine_ls_hydrogen_treatment constr
_refine_ls_matrix_type full
_refine_ls_number_parameters 74
_refine_ls_number_reflns 1977
_refine_ls_number_restraints 0
_refine_ls_restrained_S_all 1.103
_refine_ls_R_factor_all 0.0314
_refine_ls_R_factor_gt 0.0287
_refine_ls_shift/su_max 0.001
_refine_ls_shift/su_mean 0.000
_refine_ls_structure_factor_coef Fsqd
_refine_ls_weighting_details 'w=1/[\s^2^(Fo^2^)+(0.0246P)^2^+0.3264P] where P=(Fo^2^+2Fc^2^)/3'
_refine_ls_weighting_scheme calc
_refine_ls_wR_factor_gt 0.0702
_refine_ls_wR_factor_ref 0.0718
_reflns_Friedel_coverage 0.000
_reflns_number_gt 1843
_reflns_number_total 1977
_reflns_threshold_expression 'I > 2\s(I)'
_cod_data_source_file c7dt00300e2.cif
_cod_data_source_block cl2sic5_01
_cod_database_code 7042856
_shelx_shelxl_version_number 2014/7
_shelx_space_group_comment
;
The symmetry employed for this shelxl refinement is uniquely defined
by the following loop, which should always be used as a source of
symmetry information in preference to the above space-group names.
They are only intended as comments.
;
_shelx_estimated_absorpt_t_min 0.012
_shelx_estimated_absorpt_t_max 0.485

loop_
_space_group_symop_operation_xyz
'x, y, z'
'-x+1/2, y+1/2, -z+1/2'
'-x, -y, -z'
'x-1/2, -y-1/2, z-1/2'

loop_
_atom_site_label
_atom_site_type_symbol
_atom_site_fract_x
_atom_site_fract_y
_atom_site_fract_z
_atom_site_U_iso_or_equiv
_atom_site_adp_type
_atom_site_occupancy
_atom_site_site_symmetry_order
_atom_site_calc_flag
_atom_site_refinement_flags_posn
_atom_site_refinement_flags_adp
Cl1 Cl 0.96709(4) 0.16584(5) 0.36197(4) 0.04335(13) Uani 1 1 d . .
Cl2 Cl 0.68591(5) -0.06433(5) 0.42848(5) 0.05174(15) Uani 1 1 d . .
Si1 Si 0.76980(4) 0.15859(4) 0.45422(4) 0.03033(12) Uani 1 1 d . .
C1 C 0.80117(19) 0.20715(18) 0.62176(14) 0.0399(3) Uani 1 1 d . .
H1A H 0.7116 0.1846 0.6703 0.048 Uiso 1 1 calc R U
H1B H 0.8818 0.1414 0.6565 0.048 Uiso 1 1 calc R U
C2 C 0.84104(19) 0.3835(2) 0.63378(15) 0.0424(4) Uani 1 1 d . .
H2A H 0.8526 0.4103 0.7242 0.051 Uiso 1 1 calc R U
H2B H 0.9364 0.4019 0.5929 0.051 Uiso 1 1 calc R U
C3 C 0.72629(18) 0.49331(18) 0.57419(15) 0.0389(3) Uani 1 1 d . .
H3A H 0.7537 0.6040 0.5935 0.047 Uiso 1 1 calc R U
H3B H 0.6306 0.4725 0.6139 0.047 Uiso 1 1 calc R U
C4 C 0.70798(17) 0.47613(18) 0.43100(14) 0.0363(3) Uani 1 1 d . .
H4A H 0.8041 0.4942 0.3913 0.044 Uiso 1 1 calc R U
H4B H 0.6402 0.5593 0.4000 0.044 Uiso 1 1 calc R U
C5 C 0.64885(16) 0.31348(17) 0.38834(14) 0.0336(3) Uani 1 1 d . .
H5A H 0.6471 0.3072 0.2951 0.040 Uiso 1 1 calc R U
H5B H 0.5477 0.2986 0.4188 0.040 Uiso 1 1 calc R U

loop_
_atom_site_aniso_label
_atom_site_aniso_U_11
_atom_site_aniso_U_22
_atom_site_aniso_U_33
_atom_site_aniso_U_23
_atom_site_aniso_U_13
_atom_site_aniso_U_12
Cl1 0.0355(2) 0.0500(2) 0.0447(2) -0.00343(16) 0.00864(15) 0.00801(15)
Cl2 0.0615(3) 0.0312(2) 0.0628(3) -0.00541(17) 0.0096(2) -0.00499(17)
Si1 0.0338(2) 0.0276(2) 0.0296(2) -0.00009(14) 0.00276(15) 0.00490(14)
C1 0.0540(9) 0.0371(8) 0.0287(7) 0.0028(6) 0.0005(6) 0.0138(7)
C2 0.0500(9) 0.0422(8) 0.0347(8) -0.0058(6) -0.0085(6) 0.0072(7)
C3 0.0456(8) 0.0306(7) 0.0406(8) -0.0045(6) -0.0019(6) 0.0056(6)
C4 0.0381(7) 0.0315(7) 0.0392(7) 0.0064(6) -0.0038(6) 0.0009(6)
C5 0.0315(7) 0.0344(7) 0.0348(7) 0.0017(5) -0.0026(5) 0.0022(5)

loop_
_atom_type_symbol
_atom_type_description
_atom_type_scat_dispersion_real
_atom_type_scat_dispersion_imag
_atom_type_scat_source
C C 0.0033 0.0016 'International Tables Vol C Tables 4.2.6.8 and 6.1.1.4'
H H 0.0000 0.0000 'International Tables Vol C Tables 4.2.6.8 and 6.1.1.4'
Si Si 0.0817 0.0704 'International Tables Vol C Tables 4.2.6.8 and 6.1.1.4'
Cl Cl 0.1484 0.1585 'International Tables Vol C Tables 4.2.6.8 and 6.1.1.4'

loop_
_geom_angle_atom_site_label_1
_geom_angle_atom_site_label_2
_geom_angle_atom_site_label_3
_geom_angle
C1 Si1 C5 106.97(7)
C1 Si1 Cl2 112.72(6)
C5 Si1 Cl2 112.43(5)
C1 Si1 Cl1 108.99(6)
C5 Si1 Cl1 108.73(5)
Cl2 Si1 Cl1 106.91(2)
C2 C1 Si1 109.23(10)
C2 C1 H1A 109.8
Si1 C1 H1A 109.8
C2 C1 H1B 109.8
Si1 C1 H1B 109.8
H1A C1 H1B 108.3
C3 C2 C1 113.20(13)
C3 C2 H2A 108.9
C1 C2 H2A 108.9
C3 C2 H2B 108.9
C1 C2 H2B 108.9
H2A C2 H2B 107.8
C2 C3 C4 114.65(13)
C2 C3 H3A 108.6
C4 C3 H3A 108.6
C2 C3 H3B 108.6
C4 C3 H3B 108.6
H3A C3 H3B 107.6
C3 C4 C5 114.10(12)
C3 C4 H4A 108.7
C5 C4 H4A 108.7
C3 C4 H4B 108.7
C5 C4 H4B 108.7
H4A C4 H4B 107.6
C4 C5 Si1 108.45(10)
C4 C5 H5A 110.0
Si1 C5 H5A 110.0
C4 C5 H5B 110.0
Si1 C5 H5B 110.0
H5A C5 H5B 108.4

loop_
_geom_bond_atom_site_label_1
_geom_bond_atom_site_label_2
_geom_bond_distance
Cl1 Si1 2.0612(6)
Cl2 Si1 2.0516(6)
Si1 C1 1.8427(16)
Si1 C5 1.8446(15)
C1 C2 1.540(2)
C1 H1A 0.9900
C1 H1B 0.9900
C2 C3 1.531(2)
C2 H2A 0.9900
C2 H2B 0.9900
C3 C4 1.533(2)
C3 H3A 0.9900
C3 H3B 0.9900
C4 C5 1.543(2)
C4 H4A 0.9900
C4 H4B 0.9900
C5 H5A 0.9900
C5 H5B 0.9900

loop_
_geom_torsion_atom_site_label_1
_geom_torsion_atom_site_label_2
_geom_torsion_atom_site_label_3
_geom_torsion_atom_site_label_4
_geom_torsion
C5 Si1 C1 C2 -47.27(13)
Cl2 Si1 C1 C2 -171.35(9)
Cl1 Si1 C1 C2 70.12(11)
Si1 C1 C2 C3 55.64(16)
C1 C2 C3 C4 -64.41(19)
C2 C3 C4 C5 64.64(18)
C3 C4 C5 Si1 -55.18(15)
C1 Si1 C5 C4 46.61(12)
Cl2 Si1 C5 C4 170.87(8)
Cl1 Si1 C5 C4 -70.95(10)
